data_1554783
loop_
_publ_author_name
'Bechara, William S.'
'Khazhieva, Inna S.'
'Rodriguez, Elsa'
'Charette, Andr\'e B'

_publ_section_title
;
 One-pot synthesis of 3,4,5-trisubstituted 1,2,4-triazoles via the
 addition of hydrazides to activated secondary amides.
;
_journal_issue 5
_journal_name_full 'Organic letters'
_journal_page_first 1184
_journal_page_last 1187
_journal_paper_doi 10.1021/acs.orglett.5b00128
_journal_volume 17
_journal_year 2015
_chemical_formula_moiety 'C24 H27 N3 O2'
_chemical_formula_sum 'C24 H27 N3 O2'
_chemical_formula_weight 389.48
_space_group_crystal_system monoclinic
_space_group_IT_number 14
_space_group_name_Hall '-P 2ybc'
_space_group_name_H-M_alt 'P 1 21/c 1'
_atom_sites_solution_hydrogens geom
_atom_sites_solution_primary direct
_audit_creation_date 2015-01-08
_audit_creation_method
;
Olex2 1.2
(compiled 2014.11.20 svn.r3092 for OlexSys, GUI svn.r4949)
;
_cell_angle_alpha 90
_cell_angle_beta 107.946(2)
_cell_angle_gamma 90
_cell_formula_units_Z 4
_cell_length_a 17.5333(8)
_cell_length_b 9.2450(4)
_cell_length_c 13.3467(6)
_cell_measurement_reflns_used 9922
_cell_measurement_temperature 130
_cell_measurement_theta_max 60.672
_cell_measurement_theta_min 2.305
_cell_volume 2058.18(16)
_computing_cell_refinement
'SAINT (2013) V8.34A; Integration Software for Single Crystal Data. Bruker AXS Inc., Madison, WI 53719-1173.'
_computing_data_collection
;
APEX 2 (2013) Bruker AXS Inc., Madison, WI 53719-1173.
;
_computing_data_reduction
'SAINT (2013) V8.34A; Integration Software for Single Crystal Data. Bruker AXS Inc., Madison, WI 53719-1173.'
_computing_molecular_graphics 'Olex2 (Dolomanov et al., 2009)'
_computing_publication_material 'Olex2 (Dolomanov et al., 2009)'
_computing_structure_refinement 'XL (Sheldrick, 2008)'
_computing_structure_solution 'XT (Sheldrick, 2008)'
_diffrn_ambient_temperature 130
_diffrn_detector 'CMOS Area detector'
_diffrn_detector_area_resol_mean 10.24
_diffrn_detector_type 'Bruker Photon 100 CMOS Detector'
_diffrn_measured_fraction_theta_full 1.000
_diffrn_measured_fraction_theta_max 0.999
_diffrn_measurement_device 'k-geometry diffractometer'
_diffrn_measurement_device_type 'Bruker Venture Metaljet'
_diffrn_measurement_method '\w and \f scans'
_diffrn_radiation_collimation 'Focusing mirrors'
_diffrn_radiation_monochromator 'Helios MX Mirror Optics'
_diffrn_radiation_probe x-ray
_diffrn_radiation_type GaK\a
_diffrn_radiation_wavelength 1.34139
_diffrn_reflns_av_R_equivalents 0.0251
_diffrn_reflns_av_unetI/netI 0.0168
_diffrn_reflns_Laue_measured_fraction_full 1.000
_diffrn_reflns_Laue_measured_fraction_max 0.999
_diffrn_reflns_limit_h_max 22
_diffrn_reflns_limit_h_min -21
_diffrn_reflns_limit_k_max 12
_diffrn_reflns_limit_k_min -11
_diffrn_reflns_limit_l_max 16
_diffrn_reflns_limit_l_min -17
_diffrn_reflns_number 33023
_diffrn_reflns_point_group_measured_fraction_full 1.000
_diffrn_reflns_point_group_measured_fraction_max 0.999
_diffrn_reflns_theta_full 53.594
_diffrn_reflns_theta_max 60.640
_diffrn_reflns_theta_min 2.304
_diffrn_source 'Metal Jet'
_diffrn_source_target Ga
_diffrn_source_type 'Gallium Liquid Metal Jet Source'
_exptl_absorpt_coefficient_mu 0.413
_exptl_absorpt_correction_T_max 0.7519
_exptl_absorpt_correction_T_min 0.7082
_exptl_absorpt_correction_type multi-scan
_exptl_absorpt_process_details
;
SADABS-2014/5 (Bruker,2014/5) was used for absorption correction.
wR2(int) was 0.0744 before and 0.0378 after correction.
The Ratio of minimum to maximum transmission is 0.9419.
The \l/2 correction factor is 0.00150.
;
_exptl_crystal_density_diffrn 1.257
_exptl_crystal_description block
_exptl_crystal_F_000 832
_exptl_crystal_size_max 0.2
_exptl_crystal_size_mid 0.12
_exptl_crystal_size_min 0.04
_refine_diff_density_max 0.395
_refine_diff_density_min -0.162
_refine_diff_density_rms 0.040
_refine_ls_extinction_method none
_refine_ls_goodness_of_fit_ref 1.033
_refine_ls_hydrogen_treatment constr
_refine_ls_matrix_type full
_refine_ls_number_parameters 265
_refine_ls_number_reflns 4716
_refine_ls_number_restraints 0
_refine_ls_restrained_S_all 1.033
_refine_ls_R_factor_all 0.0386
_refine_ls_R_factor_gt 0.0360
_refine_ls_shift/su_max 0.000
_refine_ls_shift/su_mean 0.000
_refine_ls_structure_factor_coef Fsqd
_refine_ls_weighting_details 'w=1/[\s^2^(Fo^2^)+(0.0487P)^2^+0.6532P] where P=(Fo^2^+2Fc^2^)/3'
_refine_ls_weighting_scheme calc
_refine_ls_wR_factor_gt 0.0925
_refine_ls_wR_factor_ref 0.0947
_reflns_Friedel_coverage 0.000
_reflns_number_gt 4342
_reflns_number_total 4716
_reflns_threshold_expression 'I > 2\s(I)'
_cod_data_source_file ol5b00128_si_003.cif
_cod_data_source_block sylv15
_cod_depositor_comments
;
The following automatic conversions were performed:

data item '_diffrn_radiation_probe' value 'X-ray' was changed to
'x-ray' in accordance with the
/home/saulius/struct/COD-crude-data/automatic-downloads/DataCite-retrospective/ACS/depositions/lib/dictionaries/cif_core.dic
dictionary named 'cif_core.dic' version 2.4.2 last updated on
2011-04-26.

Automatic conversion script
Id: cif_fix_values 6909 2019-04-08 15:41:33Z antanas 
;
_cod_database_code 1554783
_shelxl_version_number 2014/6
_shelx_space_group_comment
;
The symmetry employed for this shelxl refinement is uniquely defined
by the following loop, which should always be used as a source of
symmetry information in preference to the above space-group names.
They are only intended as comments.
;
_shelx_estimated_absorpt_t_max 0.984
_shelx_estimated_absorpt_t_min 0.922
_olex2_refinement_description
;
1. Fixed Uiso
 At 1.2 times of:
  All C(H) groups, All C(H,H) groups
 At 1.5 times of:
  All C(H,H,H) groups
2.a Ternary CH refined with riding coordinates:
 C19(H19)
2.b Secondary CH2 refined with riding coordinates:
 C20(H20A,H20B), C21(H21A,H21B), C22(H22A,H22B), C23(H23A,H23B), C24(H24A,H24B)
2.c Aromatic/amide H refined with riding coordinates:
 C6(H6), C7(H7), C8(H8), C11(H11), C12(H12), C14(H14), C15(H15)
2.d Idealised Me refined as rotating group:
 C3(H3A,H3B,H3C), C17(H17A,H17B,H17C), C18(H18A,H18B,H18C)
;
_olex2_submission_special_instructions 'No special instructions were received'

loop_
_space_group_symop_operation_xyz
'x, y, z'
'-x, y+1/2, -z+1/2'
'-x, -y, -z'
'x, -y-1/2, z-1/2'

loop_
_atom_site_label
_atom_site_type_symbol
_atom_site_fract_x
_atom_site_fract_y
_atom_site_fract_z
_atom_site_U_iso_or_equiv
_atom_site_adp_type
_atom_site_occupancy
_atom_site_site_symmetry_order
_atom_site_calc_flag
_atom_site_refinement_flags_posn
O1 O 0.09523(4) 0.58909(8) 0.03515(5) 0.02520(16) Uani 1 1 d .
O2 O 0.45846(4) 0.37171(9) 0.70484(6) 0.03036(18) Uani 1 1 d .
N1 N 0.14664(4) 0.36564(8) 0.26071(6) 0.01760(16) Uani 1 1 d .
N2 N 0.07867(5) 0.51539(9) 0.32956(6) 0.02283(18) Uani 1 1 d .
N3 N 0.12168(5) 0.59718(9) 0.27798(7) 0.02252(18) Uani 1 1 d .
C1 C 0.09425(5) 0.37849(10) 0.31848(7) 0.01978(19) Uani 1 1 d .
C2 C 0.16117(5) 0.50578(10) 0.23758(7) 0.01769(18) Uani 1 1 d .
C3 C 0.05737(6) 0.25753(12) 0.36124(8) 0.0270(2) Uani 1 1 d .
H3A H 0.0310 0.1905 0.3042 0.040 Uiso 1 1 calc GR
H3B H 0.0177 0.2965 0.3921 0.040 Uiso 1 1 calc GR
H3C H 0.0992 0.2061 0.4155 0.040 Uiso 1 1 calc GR
C4 C 0.21325(5) 0.54911(9) 0.17383(7) 0.01810(18) Uani 1 1 d .
C5 C 0.17655(6) 0.59820(10) 0.07019(7) 0.01978(19) Uani 1 1 d .
C6 C 0.22262(6) 0.64964(10) 0.00941(8) 0.0223(2) Uani 1 1 d .
H6 H 0.1977 0.6870 -0.0592 0.027 Uiso 1 1 calc R
C7 C 0.30579(6) 0.64526(11) 0.05111(8) 0.0238(2) Uani 1 1 d .
H7 H 0.3376 0.6802 0.0101 0.029 Uiso 1 1 calc R
C8 C 0.34314(6) 0.59122(11) 0.15085(8) 0.0227(2) Uani 1 1 d .
H8 H 0.4000 0.5860 0.1767 0.027 Uiso 1 1 calc R
C9 C 0.29711(5) 0.54419(10) 0.21370(7) 0.01920(18) Uani 1 1 d .
C10 C 0.33956(5) 0.48664(10) 0.32066(7) 0.01981(19) Uani 1 1 d .
C11 C 0.32099(6) 0.53077(11) 0.41088(8) 0.02193(19) Uani 1 1 d .
H11 H 0.2791 0.5986 0.4048 0.026 Uiso 1 1 calc R
C12 C 0.36345(6) 0.47589(11) 0.50903(8) 0.0227(2) Uani 1 1 d .
H12 H 0.3513 0.5086 0.5699 0.027 Uiso 1 1 calc R
C13 C 0.42395(6) 0.37286(11) 0.51933(8) 0.0222(2) Uani 1 1 d .
C14 C 0.44179(6) 0.32781(11) 0.42936(8) 0.0244(2) Uani 1 1 d .
H14 H 0.4823 0.2573 0.4350 0.029 Uiso 1 1 calc R
C15 C 0.40068(6) 0.38552(11) 0.33167(8) 0.0235(2) Uani 1 1 d .
H15 H 0.4144 0.3557 0.2713 0.028 Uiso 1 1 calc R
C16 C 0.46782(6) 0.31601(12) 0.62650(8) 0.0250(2) Uani 1 1 d .
C17 C 0.52360(7) 0.18892(13) 0.63597(9) 0.0336(2) Uani 1 1 d .
H17A H 0.5703 0.2188 0.6155 0.050 Uiso 1 1 calc GR
H17B H 0.4954 0.1108 0.5896 0.050 Uiso 1 1 calc GR
H17C H 0.5413 0.1547 0.7090 0.050 Uiso 1 1 calc GR
C18 C 0.05532(6) 0.63256(12) -0.07137(8) 0.0269(2) Uani 1 1 d .
H18A H 0.0787 0.5810 -0.1190 0.040 Uiso 1 1 calc GR
H18B H 0.0619 0.7370 -0.0783 0.040 Uiso 1 1 calc GR
H18C H -0.0019 0.6094 -0.0895 0.040 Uiso 1 1 calc GR
C19 C 0.18505(5) 0.23633(10) 0.23207(7) 0.01881(18) Uani 1 1 d .
H19 H 0.2228 0.2725 0.1948 0.023 Uiso 1 1 calc R
C20 C 0.12609(6) 0.13619(11) 0.15488(8) 0.0264(2) Uani 1 1 d .
H20A H 0.0942 0.1920 0.0928 0.032 Uiso 1 1 calc R
H20B H 0.0888 0.0929 0.1891 0.032 Uiso 1 1 calc R
C21 C 0.17297(7) 0.01626(12) 0.11994(9) 0.0321(2) Uani 1 1 d .
H21A H 0.1347 -0.0521 0.0733 0.039 Uiso 1 1 calc R
H21B H 0.2057 0.0597 0.0790 0.039 Uiso 1 1 calc R
C22 C 0.22776(7) -0.06624(12) 0.21372(9) 0.0319(2) Uani 1 1 d .
H22A H 0.1947 -0.1210 0.2488 0.038 Uiso 1 1 calc R
H22B H 0.2603 -0.1365 0.1884 0.038 Uiso 1 1 calc R
C23 C 0.28330(6) 0.03601(11) 0.29288(8) 0.0274(2) Uani 1 1 d .
H23A H 0.3210 0.0817 0.2604 0.033 Uiso 1 1 calc R
H23B H 0.3152 -0.0199 0.3549 0.033 Uiso 1 1 calc R
C24 C 0.23596(6) 0.15376(11) 0.32852(8) 0.0224(2) Uani 1 1 d .
H24A H 0.2010 0.1093 0.3658 0.027 Uiso 1 1 calc R
H24B H 0.2733 0.2210 0.3776 0.027 Uiso 1 1 calc R

loop_
_atom_site_aniso_label
_atom_site_aniso_U_11
_atom_site_aniso_U_22
_atom_site_aniso_U_33
_atom_site_aniso_U_23
_atom_site_aniso_U_13
_atom_site_aniso_U_12
O1 0.0206(3) 0.0292(4) 0.0237(3) 0.0060(3) 0.0037(3) -0.0025(3)
O2 0.0271(4) 0.0375(4) 0.0267(4) 0.0056(3) 0.0088(3) -0.0005(3)
N1 0.0186(4) 0.0159(4) 0.0190(4) 0.0004(3) 0.0068(3) -0.0001(3)
N2 0.0220(4) 0.0233(4) 0.0252(4) 0.0004(3) 0.0103(3) 0.0015(3)
N3 0.0227(4) 0.0201(4) 0.0269(4) 0.0008(3) 0.0106(3) 0.0020(3)
C1 0.0181(4) 0.0226(5) 0.0190(4) -0.0005(3) 0.0062(3) -0.0005(3)
C2 0.0176(4) 0.0159(4) 0.0187(4) 0.0010(3) 0.0043(3) 0.0006(3)
C3 0.0290(5) 0.0269(5) 0.0295(5) 0.0003(4) 0.0156(4) -0.0051(4)
C4 0.0210(4) 0.0129(4) 0.0215(4) -0.0005(3) 0.0082(3) -0.0005(3)
C5 0.0212(4) 0.0150(4) 0.0230(4) -0.0008(3) 0.0067(4) -0.0013(3)
C6 0.0272(5) 0.0194(4) 0.0205(4) 0.0006(3) 0.0075(4) -0.0024(4)
C7 0.0274(5) 0.0224(5) 0.0254(5) -0.0005(4) 0.0136(4) -0.0035(4)
C8 0.0202(4) 0.0224(5) 0.0267(5) -0.0013(4) 0.0091(4) -0.0011(4)
C9 0.0210(4) 0.0152(4) 0.0217(4) -0.0015(3) 0.0070(3) 0.0000(3)
C10 0.0186(4) 0.0175(4) 0.0234(4) -0.0006(3) 0.0066(3) -0.0023(3)
C11 0.0206(4) 0.0198(4) 0.0254(5) -0.0021(4) 0.0070(4) 0.0019(3)
C12 0.0217(4) 0.0236(5) 0.0238(5) -0.0022(4) 0.0082(4) -0.0011(4)
C13 0.0188(4) 0.0211(5) 0.0263(5) 0.0025(4) 0.0064(4) -0.0023(3)
C14 0.0207(4) 0.0221(5) 0.0312(5) 0.0020(4) 0.0093(4) 0.0033(4)
C15 0.0230(4) 0.0229(5) 0.0266(5) -0.0014(4) 0.0107(4) 0.0014(4)
C16 0.0192(4) 0.0272(5) 0.0290(5) 0.0059(4) 0.0077(4) -0.0034(4)
C17 0.0308(5) 0.0329(6) 0.0360(6) 0.0106(5) 0.0086(4) 0.0072(5)
C18 0.0251(5) 0.0268(5) 0.0248(5) 0.0056(4) 0.0020(4) -0.0003(4)
C19 0.0216(4) 0.0150(4) 0.0213(4) -0.0005(3) 0.0089(3) 0.0008(3)
C20 0.0259(5) 0.0254(5) 0.0260(5) -0.0066(4) 0.0051(4) -0.0011(4)
C21 0.0373(6) 0.0262(5) 0.0329(5) -0.0118(4) 0.0111(5) -0.0017(4)
C22 0.0423(6) 0.0169(5) 0.0416(6) -0.0028(4) 0.0205(5) 0.0018(4)
C23 0.0308(5) 0.0214(5) 0.0315(5) 0.0044(4) 0.0118(4) 0.0075(4)
C24 0.0249(5) 0.0192(4) 0.0227(4) 0.0011(4) 0.0067(4) 0.0025(4)

loop_
_atom_type_symbol
_atom_type_description
_atom_type_scat_dispersion_real
_atom_type_scat_dispersion_imag
_atom_type_scat_source
C C 0.0150 0.0070 'International Tables Vol C Tables 4.2.6.8 and 6.1.1.4'
H H 0.0000 0.0000 'International Tables Vol C Tables 4.2.6.8 and 6.1.1.4'
N N 0.0250 0.0140 'International Tables Vol C Tables 4.2.6.8 and 6.1.1.4'
O O 0.0410 0.0250 'International Tables Vol C Tables 4.2.6.8 and 6.1.1.4'

loop_
_geom_angle_atom_site_label_1
_geom_angle_atom_site_label_2
_geom_angle_atom_site_label_3
_geom_angle
C5 O1 C18 117.58(7)
C1 N1 C19 130.63(8)
C2 N1 C1 104.29(7)
C2 N1 C19 124.99(7)
C1 N2 N3 107.75(8)
C2 N3 N2 106.81(8)
N1 C1 C3 126.42(9)
N2 C1 N1 110.17(8)
N2 C1 C3 123.38(9)
N1 C2 C4 125.00(8)
N3 C2 N1 110.97(8)
N3 C2 C4 124.02(8)
C1 C3 H3A 109.5
C1 C3 H3B 109.5
C1 C3 H3C 109.5
H3A C3 H3B 109.5
H3A C3 H3C 109.5
H3B C3 H3C 109.5
C5 C4 C2 118.36(8)
C9 C4 C2 122.21(8)
C9 C4 C5 119.43(8)
O1 C5 C4 115.54(8)
O1 C5 C6 123.76(9)
C6 C5 C4 120.69(9)
C5 C6 H6 120.6
C7 C6 C5 118.76(9)
C7 C6 H6 120.6
C6 C7 H7 119.3
C8 C7 C6 121.49(9)
C8 C7 H7 119.3
C7 C8 H8 120.0
C7 C8 C9 119.94(9)
C9 C8 H8 120.0
C4 C9 C10 122.08(8)
C8 C9 C4 119.56(9)
C8 C9 C10 118.34(8)
C11 C10 C9 122.65(8)
C15 C10 C9 118.74(8)
C15 C10 C11 118.61(9)
C10 C11 H11 119.8
C12 C11 C10 120.36(9)
C12 C11 H11 119.8
C11 C12 H12 119.6
C11 C12 C13 120.73(9)
C13 C12 H12 119.6
C12 C13 C16 118.93(9)
C14 C13 C12 118.86(9)
C14 C13 C16 122.20(9)
C13 C14 H14 119.8
C15 C14 C13 120.33(9)
C15 C14 H14 119.8
C10 C15 H15 119.5
C14 C15 C10 121.09(9)
C14 C15 H15 119.5
O2 C16 C13 120.37(9)
O2 C16 C17 120.75(9)
C13 C16 C17 118.88(9)
C16 C17 H17A 109.5
C16 C17 H17B 109.5
C16 C17 H17C 109.5
H17A C17 H17B 109.5
H17A C17 H17C 109.5
H17B C17 H17C 109.5
O1 C18 H18A 109.5
O1 C18 H18B 109.5
O1 C18 H18C 109.5
H18A C18 H18B 109.5
H18A C18 H18C 109.5
H18B C18 H18C 109.5
N1 C19 H19 106.4
N1 C19 C20 113.39(8)
N1 C19 C24 112.39(7)
C20 C19 H19 106.4
C24 C19 H19 106.4
C24 C19 C20 111.37(8)
C19 C20 H20A 109.8
C19 C20 H20B 109.8
C19 C20 C21 109.16(8)
H20A C20 H20B 108.3
C21 C20 H20A 109.8
C21 C20 H20B 109.8
C20 C21 H21A 109.2
C20 C21 H21B 109.2
H21A C21 H21B 107.9
C22 C21 C20 111.85(9)
C22 C21 H21A 109.2
C22 C21 H21B 109.2
C21 C22 H22A 109.3
C21 C22 H22B 109.3
H22A C22 H22B 108.0
C23 C22 C21 111.39(9)
C23 C22 H22A 109.3
C23 C22 H22B 109.4
C22 C23 H23A 109.4
C22 C23 H23B 109.4
C22 C23 C24 111.38(9)
H23A C23 H23B 108.0
C24 C23 H23A 109.4
C24 C23 H23B 109.4
C19 C24 C23 109.02(8)
C19 C24 H24A 109.9
C19 C24 H24B 109.9
C23 C24 H24A 109.9
C23 C24 H24B 109.9
H24A C24 H24B 108.3

loop_
_geom_bond_atom_site_label_1
_geom_bond_atom_site_label_2
_geom_bond_distance
O1 C5 1.3594(11)
O1 C18 1.4350(12)
O2 C16 1.2212(13)
N1 C1 1.3743(12)
N1 C2 1.3738(12)
N1 C19 1.4790(11)
N2 N3 1.3908(11)
N2 C1 1.3127(13)
N3 C2 1.3092(12)
C1 C3 1.4906(13)
C2 C4 1.4822(12)
C3 H3A 0.9800
C3 H3B 0.9800
C3 H3C 0.9800
C4 C5 1.4088(13)
C4 C9 1.4018(13)
C5 C6 1.3930(13)
C6 H6 0.9500
C6 C7 1.3919(14)
C7 H7 0.9500
C7 C8 1.3832(14)
C8 H8 0.9500
C8 C9 1.4005(13)
C9 C10 1.4901(13)
C10 C11 1.4015(13)
C10 C15 1.3954(13)
C11 H11 0.9500
C11 C12 1.3880(13)
C12 H12 0.9500
C12 C13 1.4005(14)
C13 C14 1.3946(14)
C13 C16 1.4952(13)
C14 H14 0.9500
C14 C15 1.3873(14)
C15 H15 0.9500
C16 C17 1.5089(15)
C17 H17A 0.9800
C17 H17B 0.9800
C17 H17C 0.9800
C18 H18A 0.9800
C18 H18B 0.9800
C18 H18C 0.9800
C19 H19 1.0000
C19 C20 1.5268(13)
C19 C24 1.5259(13)
C20 H20A 0.9900
C20 H20B 0.9900
C20 C21 1.5358(14)
C21 H21A 0.9900
C21 H21B 0.9900
C21 C22 1.5266(16)
C22 H22A 0.9900
C22 H22B 0.9900
C22 C23 1.5244(16)
C23 H23A 0.9900
C23 H23B 0.9900
C23 C24 1.5309(13)
C24 H24A 0.9900
C24 H24B 0.9900

loop_
_geom_torsion_atom_site_label_1
_geom_torsion_atom_site_label_2
_geom_torsion_atom_site_label_3
_geom_torsion_atom_site_label_4
_geom_torsion
O1 C5 C6 C7 -175.84(9)
N1 C2 C4 C5 105.44(10)
N1 C2 C4 C9 -75.28(12)
N1 C19 C20 C21 173.07(8)
N1 C19 C24 C23 -171.53(8)
N2 N3 C2 N1 -0.38(10)
N2 N3 C2 C4 178.57(8)
N3 N2 C1 N1 -0.03(11)
N3 N2 C1 C3 -178.53(9)
N3 C2 C4 C5 -73.37(12)
N3 C2 C4 C9 105.92(11)
C1 N1 C2 N3 0.36(10)
C1 N1 C2 C4 -178.58(8)
C1 N1 C19 C20 68.24(12)
C1 N1 C19 C24 -59.17(12)
C1 N2 N3 C2 0.25(10)
C2 N1 C1 N2 -0.20(10)
C2 N1 C1 C3 178.25(9)
C2 N1 C19 C20 -115.73(10)
C2 N1 C19 C24 116.86(9)
C2 C4 C5 O1 -5.51(12)
C2 C4 C5 C6 175.54(8)
C2 C4 C9 C8 -177.82(9)
C2 C4 C9 C10 3.78(13)
C4 C5 C6 C7 3.02(14)
C4 C9 C10 C11 -49.42(13)
C4 C9 C10 C15 131.07(10)
C5 C4 C9 C8 1.46(13)
C5 C4 C9 C10 -176.94(8)
C5 C6 C7 C8 0.03(15)
C6 C7 C8 C9 -2.31(15)
C7 C8 C9 C4 1.53(14)
C7 C8 C9 C10 179.99(9)
C8 C9 C10 C11 132.17(10)
C8 C9 C10 C15 -47.35(13)
C9 C4 C5 O1 175.18(8)
C9 C4 C5 C6 -3.77(13)
C9 C10 C11 C12 -178.73(9)
C9 C10 C15 C14 -179.59(9)
C10 C11 C12 C13 -1.74(15)
C11 C10 C15 C14 0.87(14)
C11 C12 C13 C14 1.01(14)
C11 C12 C13 C16 -179.63(9)
C12 C13 C14 C15 0.64(15)
C12 C13 C16 O2 -9.41(14)
C12 C13 C16 C17 170.53(9)
C13 C14 C15 C10 -1.60(15)
C14 C13 C16 O2 169.93(9)
C14 C13 C16 C17 -10.14(14)
C15 C10 C11 C12 0.79(14)
C16 C13 C14 C15 -178.69(9)
C18 O1 C5 C4 -177.63(8)
C18 O1 C5 C6 1.28(13)
C19 N1 C1 N2 176.45(8)
C19 N1 C1 C3 -5.11(16)
C19 N1 C2 N3 -176.53(8)
C19 N1 C2 C4 4.53(14)
C19 C20 C21 C22 55.49(12)
C20 C19 C24 C23 59.99(10)
C20 C21 C22 C23 -54.13(12)
C21 C22 C23 C24 54.95(12)
C22 C23 C24 C19 -57.28(11)
C24 C19 C20 C21 -58.98(11)
